data_1525445
loop_
_publ_author_name
'Wang, R.'

_publ_section_title
;
 Formation of metastable low temperature allotropic solid solutions in
 rare earth-zirconium systems
;
_journal_name_full 'Metallurgical Transactions'
_journal_page_first 1213
_journal_page_last 1221
_journal_volume 3
_journal_year 1972
_chemical_formula_sum 'Dy Zr'
_chemical_name_systematic '(Dy Zr)'
_space_group_IT_number 194
_symmetry_space_group_name_Hall '-P 6c 2c'
_symmetry_space_group_name_H-M 'P 63/m m c'
_cell_angle_alpha 90
_cell_angle_beta 90
_cell_angle_gamma 120
_cell_formula_units_Z 1
_cell_length_a 3.4
_cell_length_b 3.4
_cell_length_c 5.37
_cell_volume 53.760
_citation_journal_id_ASTM MTGTBF
_cod_data_source_file Wang_MTGTBF_1972_1844.cif
_cod_data_source_block Dy1Zr1
_cod_original_cell_volume 53.76043
_cod_original_formula_sum 'Dy1 Zr1'
_cod_database_code 1525445

loop_
_symmetry_equiv_pos_as_xyz
x,y,z
x-y,x,z+1/2
-y,x-y,z
-x,-y,z+1/2
-x+y,-x,z
y,-x+y,z+1/2
-y,-x,-z+1/2
x-y,-y,-z
x,x-y,-z+1/2
y,x,-z
-x+y,y,-z+1/2
-x,-x+y,-z
-x,-y,-z
-x+y,-x,-z-1/2
y,-x+y,-z
x,y,-z-1/2
x-y,x,-z
-y,x-y,-z-1/2
y,x,z-1/2
-x+y,y,z
-x,-x+y,z-1/2
-y,-x,z
x-y,-y,z-1/2
x,x-y,z

loop_
_atom_site_label
_atom_site_type_symbol
_atom_site_fract_x
_atom_site_fract_y
_atom_site_fract_z
_atom_site_occupancy
_atom_site_U_iso_or_equiv
Dy1 Dy 0.3333 0.6667 0.25 0.5 0.0
Zr1 Zr 0.3333 0.6667 0.25 0.5 0.0
